data_4340886
loop_
_publ_author_name
'He, Hua'
'Miiller, Wojciech'
'Aronson, Meigan C.'

_publ_section_title
;
 New Kagome Metal Sc3Mn3Al7Si5 and Its Gallium-Doped Analogues: Synthesis,
 Crystal Structure, and Physical Properties.
;
_journal_issue 17
_journal_name_full 'Inorganic chemistry'
_journal_page_first 9115
_journal_page_last 9121
_journal_paper_doi 10.1021/ic501088t
_journal_volume 53
_journal_year 2014
_chemical_formula_moiety 'Al6 Mn3 Sc3 Si5, Al'
_chemical_formula_sum 'Al7 Mn3 Sc3 Si5'
_chemical_formula_weight 629.01
_chemical_name_systematic
; 
 ? 
;
_space_group_IT_number 194
_symmetry_cell_setting hexagonal
_symmetry_space_group_name_Hall '-P 6c 2c'
_symmetry_space_group_name_H-M 'P 63/m m c'
_atom_sites_solution_primary direct
_atom_sites_solution_secondary difmap
_audit_creation_method SHELXL-97
_cell_angle_alpha 90.00
_cell_angle_beta 90.00
_cell_angle_gamma 120.00
_cell_formula_units_Z 2
_cell_length_a 8.3519(2)
_cell_length_b 8.3519(2)
_cell_length_c 9.0845(4)
_cell_measurement_reflns_used 639
_cell_measurement_temperature 299(2)
_cell_measurement_theta_max 39.45
_cell_measurement_theta_min 3.60
_cell_volume 548.79(3)
_computing_structure_refinement 'SHELXL-97 (Sheldrick, 1997)'
_computing_structure_solution 'SHELXS-97 (Sheldrick, 1990)'
_diffrn_ambient_temperature 299(2)
_diffrn_measured_fraction_theta_full 0.968
_diffrn_measured_fraction_theta_max 0.968
_diffrn_measurement_device_type 'CCD area detector'
_diffrn_radiation_monochromator graphite
_diffrn_radiation_source 'fine-focus sealed tube'
_diffrn_radiation_type MoK\a
_diffrn_radiation_wavelength 0.71073
_diffrn_reflns_av_R_equivalents 0.0270
_diffrn_reflns_av_sigmaI/netI 0.0135
_diffrn_reflns_limit_h_max 8
_diffrn_reflns_limit_h_min -14
_diffrn_reflns_limit_k_max 14
_diffrn_reflns_limit_k_min -14
_diffrn_reflns_limit_l_max 14
_diffrn_reflns_limit_l_min -16
_diffrn_reflns_number 7520
_diffrn_reflns_theta_full 39.45
_diffrn_reflns_theta_max 39.45
_diffrn_reflns_theta_min 3.60
_exptl_absorpt_coefficient_mu 6.157
_exptl_absorpt_correction_T_max 0.611
_exptl_absorpt_correction_T_min 0.482
_exptl_absorpt_correction_type multi-scan
_exptl_absorpt_process_details
; 
SADABS (Sheldrick, 2003) 
;
_exptl_crystal_colour black
_exptl_crystal_density_diffrn 3.807
_exptl_crystal_density_method 'not measured'
_exptl_crystal_description bar
_exptl_crystal_F_000 598
_exptl_crystal_size_max 0.12
_exptl_crystal_size_mid 0.10
_exptl_crystal_size_min 0.08
_refine_diff_density_max 0.476
_refine_diff_density_min -0.390
_refine_diff_density_rms 0.079
_refine_ls_extinction_coef 0.088(5)
_refine_ls_extinction_expression Fc^*^=kFc[1+0.001xFc^2^\l^3^/sin(2\q)]^-1/4^
_refine_ls_extinction_method SHELXL
_refine_ls_goodness_of_fit_ref 1.085
_refine_ls_matrix_type full
_refine_ls_number_parameters 25
_refine_ls_number_reflns 639
_refine_ls_number_restraints 0
_refine_ls_restrained_S_all 1.085
_refine_ls_R_factor_all 0.0148
_refine_ls_R_factor_gt 0.0148
_refine_ls_shift/su_max 0.001
_refine_ls_shift/su_mean 0.000
_refine_ls_structure_factor_coef Fsqd
_refine_ls_weighting_details 'calc w=1/[\s^2^(Fo^2^)+(0.0282P)^2^+0.2019P] where P=(Fo^2^+2Fc^2^)/3'
_refine_ls_weighting_scheme calc
_refine_ls_wR_factor_gt 0.0458
_refine_ls_wR_factor_ref 0.0458
_reflns_number_gt 638
_reflns_number_total 639
_reflns_threshold_expression >2sigma(I)
_cod_data_source_file ic501088t_si_002.cif
_cod_data_source_block Sc3Mn3Al7Si5
_cod_depositor_comments 'Adding full bibliography for 4340886.cif.'
_cod_original_cell_volume 548.78(3)
_cod_database_code 4340886

loop_
_symmetry_equiv_pos_as_xyz
'x, y, z'
'-y, x-y, z'
'-x+y, -x, z'
'-x, -y, z+1/2'
'y, -x+y, z+1/2'
'x-y, x, z+1/2'
'y, x, -z'
'x-y, -y, -z'
'-x, -x+y, -z'
'-y, -x, -z+1/2'
'-x+y, y, -z+1/2'
'x, x-y, -z+1/2'
'-x, -y, -z'
'y, -x+y, -z'
'x-y, x, -z'
'x, y, -z-1/2'
'-y, x-y, -z-1/2'
'-x+y, -x, -z-1/2'
'-y, -x, z'
'-x+y, y, z'
'x, x-y, z'
'y, x, z-1/2'
'x-y, -y, z-1/2'
'-x, -x+y, z-1/2'

loop_
_atom_site_label
_atom_site_type_symbol
_atom_site_fract_x
_atom_site_fract_y
_atom_site_fract_z
_atom_site_U_iso_or_equiv
_atom_site_adp_type
_atom_site_occupancy
_atom_site_symmetry_multiplicity
_atom_site_calc_flag
_atom_site_refinement_flags
Sc Sc 0.200410(18) 0.40082(4) 0.2500 0.00933(7) Uani 1 4 d S
Mn Mn 0.5000 0.0000 0.0000 0.00822(7) Uani 1 4 d S
Si1 Si 0.55995(3) 0.11990(6) 0.2500 0.00997(9) Uani 1 4 d S
Si2 Si 0.3333 0.6667 0.04029(6) 0.00891(10) Uani 1 6 d S
Al1 Al 0.16318(2) 0.32637(5) 0.57937(4) 0.01018(8) Uani 1 2 d S
Al2 Al 0.0000 0.0000 0.2500 0.01276(16) Uani 1 12 d S

loop_
_atom_site_aniso_label
_atom_site_aniso_U_11
_atom_site_aniso_U_22
_atom_site_aniso_U_33
_atom_site_aniso_U_23
_atom_site_aniso_U_13
_atom_site_aniso_U_12
Sc 0.00943(9) 0.00851(11) 0.00974(11) 0.000 0.000 0.00425(6)
Mn 0.00784(9) 0.00702(10) 0.00953(11) -0.00045(5) -0.00022(3) 0.00351(5)
Si1 0.01001(12) 0.01095(17) 0.00925(16) 0.000 0.000 0.00548(9)
Si2 0.00846(12) 0.00846(12) 0.0098(2) 0.000 0.000 0.00423(6)
Al1 0.00903(11) 0.01126(14) 0.01099(15) 0.00063(10) 0.00031(5) 0.00563(7)
Al2 0.0089(2) 0.0089(2) 0.0204(4) 0.000 0.000 0.00447(10)

loop_
_atom_type_symbol
_atom_type_description
_atom_type_scat_dispersion_real
_atom_type_scat_dispersion_imag
_atom_type_scat_source
Al Al 0.0645 0.0514 'International Tables Vol C Tables 4.2.6.8 and 6.1.1.4'
Si Si 0.0817 0.0704 'International Tables Vol C Tables 4.2.6.8 and 6.1.1.4'
Sc Sc 0.2519 0.3716 'International Tables Vol C Tables 4.2.6.8 and 6.1.1.4'
Mn Mn 0.3368 0.7283 'International Tables Vol C Tables 4.2.6.8 and 6.1.1.4'

loop_
_geom_angle_atom_site_label_1
_geom_angle_atom_site_label_2
_geom_angle_atom_site_label_3
_geom_angle
_geom_angle_site_symmetry_1
_geom_angle_site_symmetry_3
Si2 Sc Si2 89.468(17) 16_556 .
Si2 Sc Si1 85.949(6) 16_556 2
Si2 Sc Si1 85.949(6) . 2
Si2 Sc Si1 85.949(6) 16_556 3_665
Si2 Sc Si1 85.949(6) . 3_665
Si1 Sc Si1 168.586(15) 2 3_665
Si2 Sc Al2 135.266(9) 16_556 .
Si2 Sc Al2 135.266(9) . .
Si1 Sc Al2 95.707(8) 2 .
Si1 Sc Al2 95.707(8) 3_665 .
Si2 Sc Al1 144.937(13) 16_556 16_556
Si2 Sc Al1 55.468(10) . 16_556
Si1 Sc Al1 91.009(1) 2 16_556
Si1 Sc Al1 91.009(1) 3_665 16_556
Al2 Sc Al1 79.798(8) . 16_556
Si2 Sc Al1 55.468(10) 16_556 .
Si2 Sc Al1 144.937(13) . .
Si1 Sc Al1 91.009(1) 2 .
Si1 Sc Al1 91.009(1) 3_665 .
Al2 Sc Al1 79.798(8) . .
Al1 Sc Al1 159.595(16) 16_556 .
Si2 Sc Al1 138.476(7) 16_556 6_554
Si2 Sc Al1 92.413(8) . 6_554
Si1 Sc Al1 52.888(8) 2 6_554
Si1 Sc Al1 135.567(9) 3_665 6_554
Al2 Sc Al1 56.180(7) . 6_554
Al1 Sc Al1 53.657(9) 16_556 6_554
Al1 Sc Al1 113.293(9) . 6_554
Si2 Sc Al1 138.476(7) 16_556 5_554
Si2 Sc Al1 92.413(8) . 5_554
Si1 Sc Al1 135.567(9) 2 5_554
Si1 Sc Al1 52.888(8) 3_665 5_554
Al2 Sc Al1 56.180(7) . 5_554
Al1 Sc Al1 53.657(9) 16_556 5_554
Al1 Sc Al1 113.293(8) . 5_554
Al1 Sc Al1 82.906(14) 6_554 5_554
Si2 Sc Al1 92.413(8) 16_556 14_556
Si2 Sc Al1 138.476(7) . 14_556
Si1 Sc Al1 135.567(9) 2 14_556
Si1 Sc Al1 52.888(8) 3_665 14_556
Al2 Sc Al1 56.180(7) . 14_556
Al1 Sc Al1 113.293(8) 16_556 14_556
Al1 Sc Al1 53.657(9) . 14_556
Al1 Sc Al1 112.360(14) 6_554 14_556
Al1 Sc Al1 60.260(12) 5_554 14_556
Si2 Sc Al1 92.413(8) 16_556 15_556
Si2 Sc Al1 138.476(7) . 15_556
Si1 Sc Al1 52.888(8) 2 15_556
Si1 Sc Al1 135.567(9) 3_665 15_556
Al2 Sc Al1 56.180(7) . 15_556
Al1 Sc Al1 113.293(8) 16_556 15_556
Al1 Sc Al1 53.658(9) . 15_556
Al1 Sc Al1 60.260(12) 6_554 15_556
Al1 Sc Al1 112.360(14) 5_554 15_556
Al1 Sc Al1 82.906(14) 14_556 15_556
Si2 Sc Mn 48.275(4) 16_556 6
Si2 Sc Mn 110.107(9) . 6
Si1 Sc Mn 129.303(4) 2 6
Si1 Sc Mn 47.276(2) 3_665 6
Al2 Sc Mn 103.090(5) . 6
Al1 Sc Mn 138.229(2) 16_556 6
Al1 Sc Mn 48.273(3) . 6
Al1 Sc Mn 157.277(9) 6_554 6
Al1 Sc Mn 92.842(7) 5_554 6
Al1 Sc Mn 47.912(6) 14_556 6
Al1 Sc Mn 101.685(7) 15_556 6
Si1 Mn Si1 180.000(12) 13_655 .
Si1 Mn Si2 102.268(15) 13_655 13_665
Si1 Mn Si2 77.732(15) . 13_665
Si1 Mn Si2 77.732(15) 13_655 1_545
Si1 Mn Si2 102.268(15) . 1_545
Si2 Mn Si2 180.0 13_665 1_545
Si1 Mn Al1 115.517(9) 13_655 6_654
Si1 Mn Al1 64.483(9) . 6_654
Si2 Mn Al1 65.376(8) 13_665 6_654
Si2 Mn Al1 114.624(8) 1_545 6_654
Si1 Mn Al1 64.483(9) 13_655 18_556
Si1 Mn Al1 115.517(9) . 18_556
Si2 Mn Al1 114.624(8) 13_665 18_556
Si2 Mn Al1 65.376(8) 1_545 18_556
Al1 Mn Al1 180.000(16) 6_654 18_556
Si1 Mn Al1 64.483(9) 13_655 17_656
Si1 Mn Al1 115.517(9) . 17_656
Si2 Mn Al1 114.624(8) 13_665 17_656
Si2 Mn Al1 65.376(8) 1_545 17_656
Al1 Mn Al1 65.956(15) 6_654 17_656
Al1 Mn Al1 114.044(15) 18_556 17_656
Si1 Mn Al1 115.517(9) 13_655 5_554
Si1 Mn Al1 64.483(9) . 5_554
Si2 Mn Al1 65.376(8) 13_665 5_554
Si2 Mn Al1 114.624(8) 1_545 5_554
Al1 Mn Al1 114.044(15) 6_654 5_554
Al1 Mn Al1 65.956(15) 18_556 5_554
Al1 Mn Al1 180.000(18) 17_656 5_554
Si1 Mn Sc 120.437(8) 13_655 2_655
Si1 Mn Sc 59.563(8) . 2_655
Si2 Mn Sc 124.062(10) 13_665 2_655
Si2 Mn Sc 55.938(10) 1_545 2_655
Al1 Mn Sc 64.411(8) 6_654 2_655
Al1 Mn Sc 115.589(8) 18_556 2_655
Al1 Mn Sc 63.246(8) 17_656 2_655
Al1 Mn Sc 116.754(8) 5_554 2_655
Si1 Mn Sc 59.563(8) 13_655 14
Si1 Mn Sc 120.437(8) . 14
Si2 Mn Sc 55.938(10) 13_665 14
Si2 Mn Sc 124.062(10) 1_545 14
Al1 Mn Sc 115.589(8) 6_654 14
Al1 Mn Sc 64.411(8) 18_556 14
Al1 Mn Sc 116.754(8) 17_656 14
Al1 Mn Sc 63.246(8) 5_554 14
Sc Mn Sc 180.000(4) 2_655 14
Si1 Mn Sc 120.437(8) 13_655 3
Si1 Mn Sc 59.563(8) . 3
Si2 Mn Sc 124.062(10) 13_665 3
Si2 Mn Sc 55.938(10) 1_545 3
Al1 Mn Sc 116.754(8) 6_654 3
Al1 Mn Sc 63.246(8) 18_556 3
Al1 Mn Sc 115.589(8) 17_656 3
Al1 Mn Sc 64.411(8) 5_554 3
Sc Mn Sc 63.437(9) 2_655 3
Sc Mn Sc 116.563(9) 14 3
Si1 Mn Sc 59.563(8) 13_655 15_655
Si1 Mn Sc 120.437(8) . 15_655
Si2 Mn Sc 55.938(10) 13_665 15_655
Si2 Mn Sc 124.062(10) 1_545 15_655
Al1 Mn Sc 63.246(8) 6_654 15_655
Al1 Mn Sc 116.754(8) 18_556 15_655
Al1 Mn Sc 64.411(8) 17_656 15_655
Al1 Mn Sc 115.589(8) 5_554 15_655
Sc Mn Sc 116.563(9) 2_655 15_655
Sc Mn Sc 63.437(9) 14 15_655
Sc Mn Sc 180.000(5) 3 15_655
Mn Si1 Mn 138.20(2) . 4_655
Mn Si1 Al1 59.766(6) . 5_554
Mn Si1 Al1 125.993(9) 4_655 5_554
Mn Si1 Al1 125.993(9) . 14_556
Mn Si1 Al1 59.766(6) 4_655 14_556
Al1 Si1 Al1 71.470(15) 5_554 14_556
Mn Si1 Al1 125.993(9) . 15_656
Mn Si1 Al1 59.766(6) 4_655 15_656
Al1 Si1 Al1 166.45(2) 5_554 15_656
Al1 Si1 Al1 106.857(16) 14_556 15_656
Mn Si1 Al1 59.766(6) . 6_654
Mn Si1 Al1 125.993(9) 4_655 6_654
Al1 Si1 Al1 106.857(16) 5_554 6_654
Al1 Si1 Al1 166.45(2) 14_556 6_654
Al1 Si1 Al1 71.470(15) 15_656 6_654
Mn Si1 Si1 107.996(8) . 2_655
Mn Si1 Si1 107.996(8) 4_655 2_655
Al1 Si1 Si1 107.422(10) 5_554 2_655
Al1 Si1 Si1 107.422(10) 14_556 2_655
Al1 Si1 Si1 59.755(10) 15_656 2_655
Al1 Si1 Si1 59.755(10) 6_654 2_655
Mn Si1 Si1 107.996(8) . 3_665
Mn Si1 Si1 107.996(8) 4_655 3_665
Al1 Si1 Si1 59.755(10) 5_554 3_665
Al1 Si1 Si1 59.755(10) 14_556 3_665
Al1 Si1 Si1 107.422(10) 15_656 3_665
Al1 Si1 Si1 107.422(10) 6_654 3_665
Si1 Si1 Si1 60.0 2_655 3_665
Mn Si1 Sc 73.161(9) . 3
Mn Si1 Sc 73.161(9) 4_655 3
Al1 Si1 Sc 68.102(8) 5_554 3
Al1 Si1 Sc 68.102(8) 14_556 3
Al1 Si1 Sc 124.368(13) 15_656 3
Al1 Si1 Sc 124.368(13) 6_654 3
Si1 Si1 Sc 174.293(8) 2_655 3
Si1 Si1 Sc 114.293(8) 3_665 3
Mn Si1 Sc 73.161(9) . 2_655
Mn Si1 Sc 73.161(9) 4_655 2_655
Al1 Si1 Sc 124.368(13) 5_554 2_655
Al1 Si1 Sc 124.368(13) 14_556 2_655
Al1 Si1 Sc 68.102(8) 15_656 2_655
Al1 Si1 Sc 68.102(8) 6_654 2_655
Si1 Si1 Sc 114.293(8) 2_655 2_655
Si1 Si1 Sc 174.293(8) 3_665 2_655
Sc Si1 Sc 71.414(15) 3 2_655
Mn Si2 Mn 117.788(6) 2 1_565
Mn Si2 Mn 117.788(6) 2 3_665
Mn Si2 Mn 117.788(6) 1_565 3_665
Mn Si2 Al1 59.147(4) 2 18_566
Mn Si2 Al1 59.147(4) 1_565 18_566
Mn Si2 Al1 147.54(2) 3_665 18_566
Mn Si2 Al1 59.147(4) 2 16_556
Mn Si2 Al1 147.54(2) 1_565 16_556
Mn Si2 Al1 59.147(4) 3_665 16_556
Al1 Si2 Al1 104.784(15) 18_566 16_556
Mn Si2 Al1 147.54(2) 2 17_666
Mn Si2 Al1 59.147(4) 1_565 17_666
Mn Si2 Al1 59.147(4) 3_665 17_666
Al1 Si2 Al1 104.784(15) 18_566 17_666
Al1 Si2 Al1 104.784(15) 16_556 17_666
Mn Si2 Sc 75.787(6) 2 3_565
Mn Si2 Sc 75.787(6) 1_565 3_565
Mn Si2 Sc 143.90(2) 3_665 3_565
Al1 Si2 Sc 68.562(9) 18_566 3_565
Al1 Si2 Sc 127.535(8) 16_556 3_565
Al1 Si2 Sc 127.535(8) 17_666 3_565
Mn Si2 Sc 143.90(2) 2 2_665
Mn Si2 Sc 75.787(6) 1_565 2_665
Mn Si2 Sc 75.787(6) 3_665 2_665
Al1 Si2 Sc 127.535(8) 18_566 2_665
Al1 Si2 Sc 127.535(8) 16_556 2_665
Al1 Si2 Sc 68.562(9) 17_666 2_665
Sc Si2 Sc 75.934(13) 3_565 2_665
Mn Si2 Sc 75.787(6) 2 .
Mn Si2 Sc 143.90(2) 1_565 .
Mn Si2 Sc 75.787(6) 3_665 .
Al1 Si2 Sc 127.535(8) 18_566 .
Al1 Si2 Sc 68.562(9) 16_556 .
Al1 Si2 Sc 127.535(8) 17_666 .
Sc Si2 Sc 75.934(13) 3_565 .
Sc Si2 Sc 75.934(13) 2_665 .
Mn Al1 Mn 110.514(13) 6 5_565
Mn Al1 Si1 55.751(7) 6 15_556
Mn Al1 Si1 105.368(14) 5_565 15_556
Mn Al1 Si1 105.368(14) 6 14_566
Mn Al1 Si1 55.751(7) 5_565 14_566
Si1 Al1 Si1 60.490(19) 15_556 14_566
Mn Al1 Si2 55.477(6) 6 16_556
Mn Al1 Si2 55.477(6) 5_565 16_556
Si1 Al1 Si2 69.736(13) 15_556 16_556
Si1 Al1 Si2 69.736(13) 14_566 16_556
Mn Al1 Al1 132.09(2) 6 15_556
Mn Al1 Al1 57.022(7) 5_565 15_556
Si1 Al1 Al1 161.499(11) 15_556 15_556
Si1 Al1 Al1 101.759(10) 14_566 15_556
Si2 Al1 Al1 100.354(14) 16_556 15_556
Mn Al1 Al1 57.022(7) 6 14_556
Mn Al1 Al1 132.09(2) 5_565 14_556
Si1 Al1 Al1 101.759(10) 15_556 14_556
Si1 Al1 Al1 161.499(11) 14_566 14_556
Si2 Al1 Al1 100.354(14) 16_556 14_556
Al1 Al1 Al1 95.301(18) 15_556 14_556
Mn Al1 Al2 124.672(7) 6 13_556
Mn Al1 Al2 124.672(7) 5_565 13_556
Si1 Al1 Al2 102.211(12) 15_556 13_556
Si1 Al1 Al2 102.211(12) 14_566 13_556
Si2 Al1 Al2 170.537(18) 16_556 13_556
Al1 Al1 Al2 85.956(7) 15_556 13_556
Al1 Al1 Al2 85.956(7) 14_556 13_556
Mn Al1 Sc 68.481(8) 6 .
Mn Al1 Sc 68.481(8) 5_565 .
Si1 Al1 Sc 117.520(11) 15_556 .
Si1 Al1 Sc 117.520(11) 14_566 .
Si2 Al1 Sc 55.970(13) 16_556 .
Al1 Al1 Sc 64.057(14) 15_556 .
Al1 Al1 Sc 64.057(14) 14_556 .
Al2 Al1 Sc 133.494(13) 13_556 .
Mn Al1 Sc 163.001(14) 6 15_556
Mn Al1 Sc 67.677(5) 5_565 15_556
Si1 Al1 Sc 107.707(12) 15_556 15_556
Si1 Al1 Sc 59.010(10) 14_566 15_556
Si2 Al1 Sc 118.207(9) 16_556 15_556
Al1 Al1 Sc 62.285(9) 15_556 15_556
Al1 Al1 Sc 137.446(7) 14_556 15_556
Al2 Al1 Sc 58.525(7) 13_556 15_556
Sc Al1 Sc 123.112(6) . 15_556
Mn Al1 Sc 67.677(5) 6 14_556
Mn Al1 Sc 163.001(14) 5_565 14_556
Si1 Al1 Sc 59.010(10) 15_556 14_556
Si1 Al1 Sc 107.707(12) 14_566 14_556
Si2 Al1 Sc 118.207(9) 16_556 14_556
Al1 Al1 Sc 137.446(7) 15_556 14_556
Al1 Al1 Sc 62.285(9) 14_556 14_556
Al2 Al1 Sc 58.525(7) 13_556 14_556
Sc Al1 Sc 123.112(6) . 14_556
Sc Al1 Sc 108.784(13) 15_556 14_556
Al1 Al2 Al1 130.590(4) 4_554 14_556
Al1 Al2 Al1 92.755(10) 4_554 5_554
Al1 Al2 Al1 66.583(15) 14_556 5_554
Al1 Al2 Al1 66.583(15) 4_554 13_556
Al1 Al2 Al1 92.755(10) 14_556 13_556
Al1 Al2 Al1 130.590(4) 5_554 13_556
Al1 Al2 Al1 92.755(10) 4_554 6_554
Al1 Al2 Al1 130.590(4) 14_556 6_554
Al1 Al2 Al1 92.755(10) 5_554 6_554
Al1 Al2 Al1 130.590(4) 13_556 6_554
Al1 Al2 Al1 130.590(4) 4_554 15_556
Al1 Al2 Al1 92.755(10) 14_556 15_556
Al1 Al2 Al1 130.590(4) 5_554 15_556
Al1 Al2 Al1 92.755(10) 13_556 15_556
Al1 Al2 Al1 66.583(15) 6_554 15_556
Al1 Al2 Sc 65.295(2) 4_554 2
Al1 Al2 Sc 146.709(7) 14_556 2
Al1 Al2 Sc 146.709(7) 5_554 2
Al1 Al2 Sc 65.295(2) 13_556 2
Al1 Al2 Sc 65.295(2) 6_554 2
Al1 Al2 Sc 65.295(2) 15_556 2
Al1 Al2 Sc 146.709(7) 4_554 .
Al1 Al2 Sc 65.295(2) 14_556 .
Al1 Al2 Sc 65.295(2) 5_554 .
Al1 Al2 Sc 146.709(7) 13_556 .
Al1 Al2 Sc 65.295(2) 6_554 .
Al1 Al2 Sc 65.295(2) 15_556 .
Sc Al2 Sc 120.0 2 .
Al1 Al2 Sc 65.295(2) 4_554 3
Al1 Al2 Sc 65.295(2) 14_556 3
Al1 Al2 Sc 65.295(2) 5_554 3
Al1 Al2 Sc 65.295(2) 13_556 3
Al1 Al2 Sc 146.709(7) 6_554 3
Al1 Al2 Sc 146.709(7) 15_556 3
Sc Al2 Sc 120.0 2 3
Sc Al2 Sc 120.0 . 3

loop_
_geom_bond_atom_site_label_1
_geom_bond_atom_site_label_2
_geom_bond_distance
_geom_bond_site_symmetry_2
Sc Si2 2.7068(4) 16_556
Sc Si2 2.7068(4) .
Sc Si1 2.8532(4) 2
Sc Si1 2.8532(4) 3_665
Sc Al2 2.8991(3) .
Sc Al1 3.0402(4) 16_556
Sc Al1 3.0402(4) .
Sc Al1 3.0881(3) 6_554
Sc Al1 3.0881(3) 5_554
Sc Al1 3.0881(3) 14_556
Sc Al1 3.0881(3) 15_556
Sc Mn 3.16737(10) 6
Mn Si1 2.43108(18) 13_655
Mn Si1 2.43108(18) .
Mn Si2 2.4386 13_665
Mn Si2 2.4386 1_545
Mn Al1 2.5410(2) 6_654
Mn Al1 2.5410(2) 18_556
Mn Al1 2.5410(2) 17_656
Mn Al1 2.5410(2) 5_554
Mn Sc 3.16737(10) 2_655
Mn Sc 3.1674 14
Mn Sc 3.1674 3
Mn Sc 3.16737(10) 15_655
Si1 Mn 2.43108(18) 4_655
Si1 Al1 2.6542(3) 5_554
Si1 Al1 2.6542(3) 14_556
Si1 Al1 2.6542(3) 15_656
Si1 Al1 2.6542(3) 6_654
Si1 Si1 2.6738(8) 2_655
Si1 Si1 2.6738(8) 3_665
Si1 Sc 2.8532(4) 3
Si1 Sc 2.8532(4) 2_655
Si2 Mn 2.4386 2
Si2 Mn 2.4386 1_565
Si2 Mn 2.4386 3_665
Si2 Al1 2.6907(4) 18_566
Si2 Al1 2.6907(4) 16_556
Si2 Al1 2.6907(4) 17_666
Si2 Sc 2.7068(4) 3_565
Si2 Sc 2.7068(4) 2_665
Al1 Mn 2.5410(2) 6
Al1 Mn 2.5410(2) 5_565
Al1 Si1 2.6542(3) 15_556
Al1 Si1 2.6542(3) 14_566
Al1 Si2 2.6907(4) 16_556
Al1 Al1 2.7662(5) 15_556
Al1 Al1 2.7662(5) 14_556
Al1 Al2 2.8241(4) 13_556
Al1 Sc 3.0881(3) 15_556
Al1 Sc 3.0881(3) 14_556
Al2 Al1 2.8241(4) 4_554
Al2 Al1 2.8241(4) 14_556
Al2 Al1 2.8241(4) 5_554
Al2 Al1 2.8241(4) 13_556
Al2 Al1 2.8241(4) 6_554
Al2 Al1 2.8241(4) 15_556
Al2 Sc 2.8991(3) 2
Al2 Sc 2.8991(3) 3
